data_7709035
loop_
_publ_author_name
'Ni, Hangcheng'
'Lu, Zhenpin'
'Xie, Zuowei'

_publ_section_title
;
 Light-enabled alkenylation of iodocarboranes with unactivated alkenes.
;
_journal_issue 1
_journal_name_full 'Dalton transactions (Cambridge, England : 2003)'
_journal_page_first 104
_journal_page_last 110
_journal_paper_doi 10.1039/d1dt03726a
_journal_volume 51
_journal_year 2021
_chemical_formula_sum 'C13 H26 B10 Si'
_chemical_formula_weight 318.53
_space_group_crystal_system monoclinic
_space_group_IT_number 14
_space_group_name_Hall '-P 2ybc'
_space_group_name_H-M_alt 'P 1 21/c 1'
_atom_sites_solution_hydrogens geom
_audit_creation_method SHELXL-2014/6
_audit_update_record
;
2021-11-03 deposited with the CCDC.	2021-11-22 downloaded from the CCDC.
;
_cell_angle_alpha 90
_cell_angle_beta 116.825(4)
_cell_angle_gamma 90
_cell_formula_units_Z 4
_cell_length_a 17.9505(15)
_cell_length_b 7.2031(6)
_cell_length_c 17.2814(14)
_cell_measurement_reflns_used 133
_cell_measurement_temperature 296(2)
_cell_measurement_theta_max 15
_cell_measurement_theta_min 15
_cell_volume 1994.0(3)
_computing_cell_refinement 'BRUKER KAPPA APEXII DUO DIFFRACTOMETER'
_computing_data_collection 'BRUKER KAPPA APEXII DUO DIFFRACTOMETER'
_computing_data_reduction 'BRUKER KAPPA APEXII DUO DIFFRACTOMETER'
_computing_molecular_graphics 'BRUKER SHELXTL'
_computing_publication_material 'BRUKER SHELXTL'
_computing_structure_refinement 'SHELXL-2014/6 (Sheldrick, 2014)'
_diffrn_ambient_temperature 296(2)
_diffrn_measured_fraction_theta_full 1.000
_diffrn_measured_fraction_theta_max 1.000
_diffrn_measurement_device_type 'BRUKER KAPPA APEXII DUO DIFFRACTOMETER'
_diffrn_measurement_method 'PHI & OMEGA SCAN'
_diffrn_radiation_type MoK\a
_diffrn_radiation_wavelength 0.71073
_diffrn_reflns_av_R_equivalents 0.0311
_diffrn_reflns_av_unetI/netI 0.0296
_diffrn_reflns_Laue_measured_fraction_full 1.000
_diffrn_reflns_Laue_measured_fraction_max 1.000
_diffrn_reflns_limit_h_max 21
_diffrn_reflns_limit_h_min -21
_diffrn_reflns_limit_k_max 8
_diffrn_reflns_limit_k_min -8
_diffrn_reflns_limit_l_max 20
_diffrn_reflns_limit_l_min -20
_diffrn_reflns_number 13411
_diffrn_reflns_point_group_measured_fraction_full 1.000
_diffrn_reflns_point_group_measured_fraction_max 1.000
_diffrn_reflns_theta_full 25.242
_diffrn_reflns_theta_max 25.249
_diffrn_reflns_theta_min 1.271
_exptl_absorpt_coefficient_mu 0.109
_exptl_absorpt_correction_T_max 0.7456
_exptl_absorpt_correction_T_min 0.6602
_exptl_absorpt_correction_type multi-scan
_exptl_crystal_colour colourless
_exptl_crystal_density_diffrn 1.061
_exptl_crystal_description block
_exptl_crystal_F_000 672
_exptl_crystal_size_max 0.500
_exptl_crystal_size_mid 0.400
_exptl_crystal_size_min 0.300
_refine_diff_density_max 0.231
_refine_diff_density_min -0.229
_refine_diff_density_rms 0.040
_refine_ls_extinction_method none
_refine_ls_goodness_of_fit_ref 1.054
_refine_ls_hydrogen_treatment constr
_refine_ls_matrix_type full
_refine_ls_number_parameters 217
_refine_ls_number_reflns 3611
_refine_ls_number_restraints 0
_refine_ls_restrained_S_all 1.054
_refine_ls_R_factor_all 0.0592
_refine_ls_R_factor_gt 0.0443
_refine_ls_shift/su_max 0.001
_refine_ls_shift/su_mean 0.000
_refine_ls_structure_factor_coef Fsqd
_refine_ls_weighting_details 'w=1/[\s^2^(Fo^2^)+(0.0717P)^2^+0.6087P] where P=(Fo^2^+2Fc^2^)/3'
_refine_ls_weighting_scheme calc
_refine_ls_wR_factor_gt 0.1234
_refine_ls_wR_factor_ref 0.1387
_reflns_Friedel_coverage 0.000
_reflns_number_gt 2866
_reflns_number_total 3611
_reflns_threshold_expression 'I > 2\s(I)'
_cod_data_source_file d1dt03726a2.cif
_cod_data_source_block 3Fa
_cod_depositor_comments 'Adding full bibliography for 7709034--7709037.cif.'
_cod_original_sg_symbol_H-M 'P 21/c'
_cod_database_code 7709035
_shelx_space_group_comment
;
The symmetry employed for this shelxl refinement is uniquely defined
by the following loop, which should always be used as a source of
symmetry information in preference to the above space-group names.
They are only intended as comments.
;
_shelx_estimated_absorpt_t_min 0.948
_shelx_estimated_absorpt_t_max 0.968
_shelxl_version_number 2014/6

loop_
_space_group_symop_operation_xyz
'x, y, z'
'-x, y+1/2, -z+1/2'
'-x, -y, -z'
'x, -y-1/2, z-1/2'

loop_
_atom_site_label
_atom_site_type_symbol
_atom_site_fract_x
_atom_site_fract_y
_atom_site_fract_z
_atom_site_U_iso_or_equiv
_atom_site_adp_type
_atom_site_occupancy
_atom_site_site_symmetry_order
_atom_site_calc_flag
_atom_site_refinement_flags_posn
_atom_site_refinement_flags_adp
_atom_site_refinement_flags_occupancy
_atom_site_disorder_assembly
_atom_site_disorder_group
Si1 Si 0.34579(3) 0.03984(8) 0.31979(3) 0.04661(19) Uani 1 1 d . . . . .
C1 C 0.32111(10) -0.0050(2) 0.20055(10) 0.0363(4) Uani 1 1 d . . . . .
C2 C 0.24789(11) 0.1178(2) 0.11846(10) 0.0383(4) Uani 1 1 d . . . . .
C11 C 0.42498(19) -0.1349(4) 0.38519(15) 0.0911(9) Uani 1 1 d . . . . .
H11A H 0.4743 -0.1184 0.3775 0.137 Uiso 1 1 calc R U . . .
H11B H 0.4387 -0.1196 0.4453 0.137 Uiso 1 1 calc R U . . .
H11C H 0.4030 -0.2573 0.3666 0.137 Uiso 1 1 calc R U . . .
C12 C 0.25010(16) 0.0107(4) 0.33358(15) 0.0758(7) Uani 1 1 d . . . . .
H12A H 0.2285 -0.1124 0.3163 0.114 Uiso 1 1 calc R U . . .
H12B H 0.2631 0.0295 0.3933 0.114 Uiso 1 1 calc R U . . .
H12C H 0.2091 0.0998 0.2983 0.114 Uiso 1 1 calc R U . . .
C13 C 0.38959(16) 0.2760(3) 0.35252(14) 0.0708(7) Uani 1 1 d . . . . .
H13A H 0.4391 0.2881 0.3449 0.106 Uiso 1 1 calc R U . . .
H13B H 0.3492 0.3663 0.3173 0.106 Uiso 1 1 calc R U . . .
H13C H 0.4032 0.2959 0.4124 0.106 Uiso 1 1 calc R U . . .
C14 C 0.20326(11) 0.2646(2) 0.14167(12) 0.0435(4) Uani 1 1 d . . . . .
H14A H 0.2346 0.3649 0.1738 0.052 Uiso 1 1 calc R U . . .
C15 C 0.12372(12) 0.2644(3) 0.12066(13) 0.0519(5) Uani 1 1 d . . . . .
H15A H 0.0926 0.1657 0.0869 0.062 Uiso 1 1 calc R U . . .
C16 C 0.07818(11) 0.4042(3) 0.14494(12) 0.0476(5) Uani 1 1 d . . . . .
C17 C -0.00741(13) 0.4212(4) 0.09700(15) 0.0674(6) Uani 1 1 d . . . . .
H17A H -0.0357 0.3439 0.0495 0.081 Uiso 1 1 calc R U . . .
C18 C -0.05148(15) 0.5508(4) 0.11844(18) 0.0795(8) Uani 1 1 d . . . . .
H18A H -0.1088 0.5622 0.0847 0.095 Uiso 1 1 calc R U . . .
C19 C -0.01112(16) 0.6625(4) 0.1891(2) 0.0805(8) Uani 1 1 d . . . . .
H19A H -0.0408 0.7507 0.2033 0.097 Uiso 1 1 calc R U . . .
C20 C 0.07349(15) 0.6439(3) 0.23911(19) 0.0764(7) Uani 1 1 d . . . . .
H20A H 0.1008 0.7178 0.2881 0.092 Uiso 1 1 calc R U . . .
C21 C 0.11821(13) 0.5168(3) 0.21740(16) 0.0612(6) Uani 1 1 d . . . . .
H21A H 0.1756 0.5062 0.2514 0.073 Uiso 1 1 calc R U . . .
B3 B 0.35149(13) 0.1580(3) 0.14735(13) 0.0436(5) Uani 1 1 d . . . . .
H3 H 0.3843 0.2873 0.1778 0.052 Uiso 1 1 calc R U . . .
B4 B 0.40054(14) -0.0611(3) 0.17582(14) 0.0499(5) Uani 1 1 d . . . . .
H4 H 0.4660 -0.0755 0.2248 0.060 Uiso 1 1 calc R U . . .
B5 B 0.32384(15) -0.2266(3) 0.16591(15) 0.0511(5) Uani 1 1 d . . . . .
H5 H 0.3394 -0.3493 0.2082 0.061 Uiso 1 1 calc R U . . .
B6 B 0.22789(14) -0.1098(3) 0.13226(13) 0.0445(5) Uani 1 1 d . . . . .
H6 H 0.1811 -0.1537 0.1531 0.053 Uiso 1 1 calc R U . . .
B7 B 0.27606(15) 0.1496(3) 0.03714(14) 0.0516(6) Uani 1 1 d . . . . .
H7 H 0.2601 0.2733 -0.0046 0.062 Uiso 1 1 calc R U . . .
B8 B 0.37306(16) 0.0328(4) 0.07167(16) 0.0577(6) Uani 1 1 d . . . . .
H8 H 0.4205 0.0792 0.0522 0.069 Uiso 1 1 calc R U . . .
B9 B 0.35594(16) -0.2057(4) 0.08302(16) 0.0600(6) Uani 1 1 d . . . . .
H9 H 0.3922 -0.3146 0.0707 0.072 Uiso 1 1 calc R U . . .
B10 B 0.24814(16) -0.2355(3) 0.05622(16) 0.0575(6) Uani 1 1 d . . . . .
H10 H 0.2142 -0.3641 0.0265 0.069 Uiso 1 1 calc R U . . .
B11 B 0.19934(15) -0.0164(3) 0.02757(14) 0.0509(5) Uani 1 1 d . . . . .
H11 H 0.1336 -0.0009 -0.0204 0.061 Uiso 1 1 calc R U . . .
B12 B 0.27847(17) -0.0748(4) -0.00244(15) 0.0607(7) Uani 1 1 d . . . . .
H12 H 0.2643 -0.0985 -0.0706 0.073 Uiso 1 1 calc R U . . .

loop_
_atom_site_aniso_label
_atom_site_aniso_U_11
_atom_site_aniso_U_22
_atom_site_aniso_U_33
_atom_site_aniso_U_23
_atom_site_aniso_U_13
_atom_site_aniso_U_12
Si1 0.0560(3) 0.0498(3) 0.0353(3) -0.0006(2) 0.0218(2) 0.0001(2)
C1 0.0400(9) 0.0341(9) 0.0356(8) 0.0015(7) 0.0177(7) 0.0034(7)
C2 0.0420(9) 0.0346(9) 0.0377(8) 0.0010(7) 0.0175(7) 0.0014(7)
C11 0.114(2) 0.095(2) 0.0468(12) 0.0169(13) 0.0209(13) 0.0351(17)
C12 0.0853(17) 0.102(2) 0.0575(13) -0.0058(13) 0.0479(13) -0.0210(15)
C13 0.0846(16) 0.0740(16) 0.0521(12) -0.0220(11) 0.0293(12) -0.0218(13)
C14 0.0474(10) 0.0351(9) 0.0472(10) -0.0021(8) 0.0206(8) 0.0014(8)
C15 0.0469(11) 0.0494(11) 0.0575(11) -0.0111(9) 0.0220(9) -0.0011(9)
C16 0.0454(10) 0.0454(11) 0.0559(11) 0.0000(9) 0.0261(9) 0.0018(8)
C17 0.0493(12) 0.0835(17) 0.0654(13) -0.0101(12) 0.0224(10) 0.0080(11)
C18 0.0522(13) 0.098(2) 0.0873(17) -0.0049(15) 0.0309(12) 0.0219(13)
C19 0.0750(16) 0.0638(16) 0.124(2) -0.0095(15) 0.0630(17) 0.0101(13)
C20 0.0708(15) 0.0641(15) 0.109(2) -0.0343(14) 0.0538(15) -0.0121(12)
C21 0.0478(11) 0.0585(13) 0.0815(15) -0.0175(11) 0.0330(11) -0.0059(10)
B3 0.0460(11) 0.0448(12) 0.0464(11) 0.0011(9) 0.0265(9) -0.0039(9)
B4 0.0459(12) 0.0606(15) 0.0466(11) -0.0011(10) 0.0238(10) 0.0111(10)
B5 0.0662(14) 0.0352(11) 0.0506(12) -0.0002(9) 0.0254(11) 0.0084(10)
B6 0.0516(12) 0.0344(11) 0.0469(11) -0.0039(9) 0.0216(10) -0.0053(9)
B7 0.0657(14) 0.0528(14) 0.0414(11) 0.0079(10) 0.0288(11) 0.0057(11)
B8 0.0615(14) 0.0726(17) 0.0516(13) -0.0011(11) 0.0368(12) 0.0035(12)
B9 0.0694(15) 0.0612(15) 0.0542(13) -0.0071(11) 0.0321(12) 0.0165(12)
B10 0.0697(15) 0.0441(13) 0.0540(13) -0.0156(10) 0.0239(12) 0.0011(11)
B11 0.0539(13) 0.0516(13) 0.0395(11) -0.0067(9) 0.0142(10) 0.0023(10)
B12 0.0738(16) 0.0692(17) 0.0393(11) -0.0070(11) 0.0258(11) 0.0091(13)

loop_
_atom_type_symbol
_atom_type_description
_atom_type_scat_dispersion_real
_atom_type_scat_dispersion_imag
_atom_type_scat_source
C C 0.0033 0.0016 'International Tables Vol C Tables 4.2.6.8 and 6.1.1.4'
H H 0.0000 0.0000 'International Tables Vol C Tables 4.2.6.8 and 6.1.1.4'
B B 0.0013 0.0007 'International Tables Vol C Tables 4.2.6.8 and 6.1.1.4'
Si Si 0.0817 0.0704 'International Tables Vol C Tables 4.2.6.8 and 6.1.1.4'

loop_
_geom_angle_atom_site_label_1
_geom_angle_atom_site_label_2
_geom_angle_atom_site_label_3
_geom_angle
_geom_angle_site_symmetry_1
_geom_angle_site_symmetry_3
_geom_angle_publ_flag
C12 Si1 C13 110.85(12) . . ?
C12 Si1 C11 110.24(14) . . ?
C13 Si1 C11 109.54(13) . . ?
C12 Si1 C1 109.85(9) . . ?
C13 Si1 C1 109.96(9) . . ?
C11 Si1 C1 106.30(10) . . ?
C2 C1 B4 109.56(13) . . ?
C2 C1 B5 109.23(13) . . ?
B4 C1 B5 62.25(13) . . ?
C2 C1 B3 60.52(10) . . ?
B4 C1 B3 61.84(12) . . ?
B5 C1 B3 112.48(14) . . ?
C2 C1 B6 60.45(11) . . ?
B4 C1 B6 112.70(14) . . ?
B5 C1 B6 61.68(12) . . ?
B3 C1 B6 112.05(13) . . ?
C2 C1 Si1 121.81(11) . . ?
B4 C1 Si1 119.38(12) . . ?
B5 C1 Si1 120.03(12) . . ?
B3 C1 Si1 118.67(12) . . ?
B6 C1 Si1 119.21(12) . . ?
C14 C2 C1 117.18(13) . . ?
C14 C2 B7 121.41(15) . . ?
C1 C2 B7 110.78(13) . . ?
C14 C2 B11 122.44(15) . . ?
C1 C2 B11 110.92(14) . . ?
B7 C2 B11 62.50(13) . . ?
C14 C2 B6 118.01(15) . . ?
C1 C2 B6 60.96(11) . . ?
B7 C2 B6 113.57(14) . . ?
B11 C2 B6 62.37(12) . . ?
C14 C2 B3 116.46(15) . . ?
C1 C2 B3 60.89(10) . . ?
B7 C2 B3 62.20(12) . . ?
B11 C2 B3 113.46(14) . . ?
B6 C2 B3 112.78(14) . . ?
C15 C14 C2 125.39(17) . . ?
C14 C15 C16 126.76(19) . . ?
C17 C16 C21 118.11(19) . . ?
C17 C16 C15 119.95(18) . . ?
C21 C16 C15 121.88(17) . . ?
C18 C17 C16 121.1(2) . . ?
C19 C18 C17 120.1(2) . . ?
C18 C19 C20 119.7(2) . . ?
C19 C20 C21 120.6(2) . . ?
C20 C21 C16 120.4(2) . . ?
C2 B3 C1 58.59(10) . . ?
C2 B3 B4 105.55(15) . . ?
C1 B3 B4 58.70(11) . . ?
C2 B3 B8 105.56(15) . . ?
C1 B3 B8 105.91(15) . . ?
B4 B3 B8 60.16(13) . . ?
C2 B3 B7 58.66(11) . . ?
C1 B3 B7 106.12(14) . . ?
B4 B3 B7 108.19(16) . . ?
B8 B3 B7 60.26(13) . . ?
C1 B4 B3 59.46(11) . . ?
C1 B4 B5 58.92(12) . . ?
B3 B4 B5 107.87(15) . . ?
C1 B4 B9 106.12(16) . . ?
B3 B4 B9 107.97(16) . . ?
B5 B4 B9 60.16(14) . . ?
C1 B4 B8 106.39(15) . . ?
B3 B4 B8 60.02(13) . . ?
B5 B4 B8 108.12(16) . . ?
B9 B4 B8 60.00(14) . . ?
C1 B5 B6 59.53(11) . . ?
C1 B5 B10 106.21(15) . . ?
B6 B5 B10 59.95(13) . . ?
C1 B5 B4 58.83(11) . . ?
B6 B5 B4 108.18(15) . . ?
B10 B5 B4 108.44(17) . . ?
C1 B5 B9 105.89(16) . . ?
B6 B5 B9 108.54(16) . . ?
B10 B5 B9 60.64(14) . . ?
B4 B5 B9 59.96(14) . . ?
C2 B6 C1 58.59(10) . . ?
C2 B6 B5 105.48(15) . . ?
C1 B6 B5 58.79(11) . . ?
C2 B6 B10 105.08(15) . . ?
C1 B6 B10 105.77(15) . . ?
B5 B6 B10 60.11(13) . . ?
C2 B6 B11 58.61(11) . . ?
C1 B6 B11 106.02(15) . . ?
B5 B6 B11 107.86(16) . . ?
B10 B6 B11 59.79(13) . . ?
C2 B7 B12 105.31(16) . . ?
C2 B7 B3 59.14(11) . . ?
B12 B7 B3 107.93(16) . . ?
C2 B7 B11 58.76(12) . . ?
B12 B7 B11 59.99(14) . . ?
B3 B7 B11 107.93(15) . . ?
C2 B7 B8 105.59(15) . . ?
B12 B7 B8 60.29(14) . . ?
B3 B7 B8 59.82(12) . . ?
B11 B7 B8 108.29(17) . . ?
B3 B8 B9 107.80(16) . . ?
B3 B8 B4 59.82(12) . . ?
B9 B8 B4 60.00(14) . . ?
B3 B8 B7 59.92(12) . . ?
B9 B8 B7 107.68(18) . . ?
B4 B8 B7 107.65(15) . . ?
B3 B8 B12 107.35(16) . . ?
B9 B8 B12 60.01(15) . . ?
B4 B8 B12 107.64(18) . . ?
B7 B8 B12 59.47(14) . . ?
B4 B9 B8 60.01(14) . . ?
B4 B9 B5 59.88(13) . . ?
B8 B9 B5 107.90(16) . . ?
B4 B9 B12 107.77(17) . . ?
B8 B9 B12 60.17(15) . . ?
B5 B9 B12 107.38(17) . . ?
B4 B9 B10 107.41(16) . . ?
B8 B9 B10 108.01(17) . . ?
B5 B9 B10 59.43(14) . . ?
B12 B9 B10 59.88(15) . . ?
B6 B10 B11 60.44(12) . . ?
B6 B10 B5 59.94(12) . . ?
B11 B10 B5 108.25(15) . . ?
B6 B10 B12 108.05(16) . . ?
B11 B10 B12 59.91(14) . . ?
B5 B10 B12 107.65(18) . . ?
B6 B10 B9 107.96(16) . . ?
B11 B10 B9 107.93(18) . . ?
B5 B10 B9 59.93(14) . . ?
B12 B10 B9 59.70(15) . . ?
C2 B11 B10 105.37(15) . . ?
C2 B11 B12 105.06(16) . . ?
B10 B11 B12 60.46(14) . . ?
C2 B11 B7 58.74(11) . . ?
B10 B11 B7 108.10(17) . . ?
B12 B11 B7 59.69(14) . . ?
C2 B11 B6 59.01(11) . . ?
B10 B11 B6 59.77(13) . . ?
B12 B11 B6 107.95(16) . . ?
B7 B11 B6 107.78(15) . . ?
B7 B12 B11 60.32(13) . . ?
B7 B12 B9 108.14(16) . . ?
B11 B12 B9 108.27(17) . . ?
B7 B12 B8 60.25(14) . . ?
B11 B12 B8 108.51(16) . . ?
B9 B12 B8 59.82(15) . . ?
B7 B12 B10 107.94(16) . . ?
B11 B12 B10 59.63(14) . . ?
B9 B12 B10 60.41(15) . . ?
B8 B12 B10 108.15(17) . . ?

loop_
_geom_bond_atom_site_label_1
_geom_bond_atom_site_label_2
_geom_bond_distance
_geom_bond_site_symmetry_2
_geom_bond_publ_flag
Si1 C12 1.849(2) . ?
Si1 C13 1.852(2) . ?
Si1 C11 1.853(2) . ?
Si1 C1 1.9295(17) . ?
C1 C2 1.685(2) . ?
C1 B4 1.711(3) . ?
C1 B5 1.713(3) . ?
C1 B3 1.725(3) . ?
C1 B6 1.726(3) . ?
C2 C14 1.487(2) . ?
C2 B7 1.710(3) . ?
C2 B11 1.710(3) . ?
C2 B6 1.718(3) . ?
C2 B3 1.719(3) . ?
C14 C15 1.305(3) . ?
C15 C16 1.472(3) . ?
C16 C17 1.383(3) . ?
C16 C21 1.389(3) . ?
C17 C18 1.378(3) . ?
C18 C19 1.365(4) . ?
C19 C20 1.374(4) . ?
C20 C21 1.377(3) . ?
B3 B4 1.766(3) . ?
B3 B8 1.769(3) . ?
B3 B7 1.771(3) . ?
B4 B5 1.770(3) . ?
B4 B9 1.772(3) . ?
B4 B8 1.772(3) . ?
B5 B6 1.763(3) . ?
B5 B10 1.766(3) . ?
B5 B9 1.775(3) . ?
B6 B10 1.763(3) . ?
B6 B11 1.775(3) . ?
B7 B12 1.763(3) . ?
B7 B11 1.774(3) . ?
B7 B8 1.777(3) . ?
B8 B9 1.772(4) . ?
B8 B12 1.778(4) . ?
B9 B12 1.775(4) . ?
B9 B10 1.788(4) . ?
B10 B11 1.764(3) . ?
B10 B12 1.778(4) . ?
B11 B12 1.769(3) . ?
